data_7126407
loop_
_publ_author_name
'Wang, Jiwei'
'Zhan, Licheng'
'Wang, Gendi'
'Wei, Yin'
'Shi, Min'
'Zhang, Jun'

_publ_section_title
;
 Pd-Promoted cross coupling of iodobenzene with vinylgold via an
 unprecedented phenyl transmetalation from Pd to Au.
;
_journal_issue 46
_journal_name_full 'Chemical communications (Cambridge, England)'
_journal_page_first 6213
_journal_page_last 6216
_journal_paper_doi 10.1039/d0cc02645j
_journal_volume 56
_journal_year 2020
_chemical_formula_sum 'C46 H42 Au F3 N O3 P S'
_chemical_formula_weight 973.80
_space_group_crystal_system monoclinic
_space_group_IT_number 14
_space_group_name_Hall '-P 2ybc'
_space_group_name_H-M_alt 'P 1 21/c 1'
_atom_sites_solution_hydrogens geom
_audit_creation_method SHELXL-2013
_audit_update_record
;
2019-06-26 deposited with the CCDC.	2020-04-17 downloaded from the CCDC.
;
_cell_angle_alpha 90
_cell_angle_beta 93.9560(10)
_cell_angle_gamma 90
_cell_formula_units_Z 4
_cell_length_a 14.4529(3)
_cell_length_b 13.4595(3)
_cell_length_c 21.5529(6)
_cell_measurement_reflns_used 9968
_cell_measurement_temperature 193(2)
_cell_measurement_theta_max 55.003
_cell_measurement_theta_min 4.849
_cell_volume 4182.67(17)
_computing_cell_refinement 'Bruker SAINT'
_computing_data_collection 'Bruker APEX2'
_computing_data_reduction 'Bruker SAINT'
_computing_molecular_graphics 'Bruker SHELXTL'
_computing_publication_material 'Bruker SHELXTL'
_computing_structure_refinement 'SHELXL-2013 (Sheldrick, 2013)'
_computing_structure_solution 'SHELXS-97 (Sheldrick 2008)'
_diffrn_ambient_temperature 193(2)
_diffrn_measured_fraction_theta_full 0.997
_diffrn_measured_fraction_theta_max 0.997
_diffrn_measurement_device_type 'Bruker APEX-II CCD'
_diffrn_measurement_method '\f and \w scans'
_diffrn_radiation_type MoK\a
_diffrn_radiation_wavelength 0.71073
_diffrn_reflns_av_R_equivalents 0.0275
_diffrn_reflns_av_unetI/netI 0.0384
_diffrn_reflns_Laue_measured_fraction_full 0.997
_diffrn_reflns_Laue_measured_fraction_max 0.997
_diffrn_reflns_limit_h_max 15
_diffrn_reflns_limit_h_min -17
_diffrn_reflns_limit_k_max 14
_diffrn_reflns_limit_k_min -16
_diffrn_reflns_limit_l_max 26
_diffrn_reflns_limit_l_min -20
_diffrn_reflns_number 20534
_diffrn_reflns_point_group_measured_fraction_full 0.997
_diffrn_reflns_point_group_measured_fraction_max 0.997
_diffrn_reflns_theta_full 25.242
_diffrn_reflns_theta_max 26.000
_diffrn_reflns_theta_min 2.317
_exptl_absorpt_coefficient_mu 3.660
_exptl_absorpt_correction_T_max 0.7456
_exptl_absorpt_correction_T_min 0.5636
_exptl_absorpt_correction_type multi-scan
_exptl_absorpt_process_details sadabs
_exptl_crystal_colour colorless
_exptl_crystal_density_diffrn 1.546
_exptl_crystal_description prismatic
_exptl_crystal_F_000 1944
_exptl_crystal_size_max 0.120
_exptl_crystal_size_mid 0.100
_exptl_crystal_size_min 0.070
_refine_diff_density_max 1.063
_refine_diff_density_min -0.664
_refine_diff_density_rms 0.079
_refine_ls_extinction_coef 0.00039(6)
_refine_ls_extinction_expression Fc^*^=kFc[1+0.001xFc^2^\l^3^/sin(2\q)]^-1/4^
_refine_ls_extinction_method SHELXL
_refine_ls_goodness_of_fit_ref 1.028
_refine_ls_hydrogen_treatment constr
_refine_ls_matrix_type full
_refine_ls_number_parameters 546
_refine_ls_number_reflns 8206
_refine_ls_number_restraints 110
_refine_ls_restrained_S_all 1.044
_refine_ls_R_factor_all 0.0373
_refine_ls_R_factor_gt 0.0271
_refine_ls_shift/su_max 0.002
_refine_ls_shift/su_mean 0.000
_refine_ls_structure_factor_coef Fsqd
_refine_ls_weighting_details 'w=1/[\s^2^(Fo^2^)+(0.0157P)^2^+4.0947P] where P=(Fo^2^+2Fc^2^)/3'
_refine_ls_weighting_scheme calc
_refine_ls_wR_factor_gt 0.0551
_refine_ls_wR_factor_ref 0.0593
_reflns_Friedel_coverage 0.000
_reflns_number_gt 6878
_reflns_number_total 8206
_reflns_threshold_expression 'I > 2\s(I)'
_cod_data_source_file d0cc02645j2.cif
_cod_data_source_block mo_d8v19375_0m
_cod_depositor_comments 'Adding full bibliography for 7126403--7126408.cif.'
_cod_original_sg_symbol_H-M 'P 21/c'
_cod_database_code 7126407
_shelx_space_group_comment
; 
The symmetry employed for this shelxl refinement is uniquely defined 
by the following loop, which should always be used as a source of 
symmetry information in preference to the above space-group names. 
They are only intended as comments. 
;
_shelx_estimated_absorpt_t_min 0.668
_shelx_estimated_absorpt_t_max 0.784
_shelxl_version_number 2013-4

loop_
_space_group_symop_operation_xyz
'x, y, z'
'-x, y+1/2, -z+1/2'
'-x, -y, -z'
'x, -y-1/2, z-1/2'

loop_
_atom_site_label
_atom_site_type_symbol
_atom_site_fract_x
_atom_site_fract_y
_atom_site_fract_z
_atom_site_U_iso_or_equiv
_atom_site_adp_type
_atom_site_occupancy
_atom_site_site_symmetry_order
_atom_site_calc_flag
_atom_site_refinement_flags_posn
_atom_site_refinement_flags_adp
_atom_site_refinement_flags_occupancy
_atom_site_disorder_assembly
_atom_site_disorder_group
Au1 Au 0.30400(2) 0.76107(2) 0.49343(2) 0.02882(6) Uani 1 1 d . . . . .
P1 P 0.15781(6) 0.74164(6) 0.44881(4) 0.0318(2) Uani 1 1 d . . . . .
N1 N 0.46945(17) 0.73186(17) 0.58362(13) 0.0252(6) Uani 1 1 d . . . . .
C1 C 0.4395(2) 0.7724(2) 0.52646(15) 0.0243(7) Uani 1 1 d . . . . .
C2 C 0.5069(2) 0.8119(2) 0.49107(15) 0.0247(7) Uani 1 1 d . . . . .
C3 C 0.6031(2) 0.8064(2) 0.51094(17) 0.0288(7) Uani 1 1 d . . . . .
C4 C 0.6747(2) 0.8446(3) 0.4761(2) 0.0416(9) Uani 1 1 d . . . . .
H4 H 0.6599 0.8754 0.4370 0.050 Uiso 1 1 calc R U . . .
C5 C 0.7649(3) 0.8370(3) 0.4988(2) 0.0525(11) Uani 1 1 d . . . . .
H5 H 0.8123 0.8636 0.4753 0.063 Uiso 1 1 calc R U . . .
C6 C 0.7894(2) 0.7909(3) 0.5558(2) 0.0473(10) Uani 1 1 d . . . . .
H6 H 0.8529 0.7859 0.5701 0.057 Uiso 1 1 calc R U . . .
C7 C 0.7230(2) 0.7533(2) 0.59067(19) 0.0381(9) Uani 1 1 d . . . . .
H7 H 0.7397 0.7220 0.6294 0.046 Uiso 1 1 calc R U . . .
C8 C 0.6283(2) 0.7611(2) 0.56876(16) 0.0293(7) Uani 1 1 d . . . . .
C9 C 0.5583(2) 0.7263(2) 0.60478(16) 0.0288(7) Uani 1 1 d . . . . .
H9 H 0.5741 0.6984 0.6446 0.035 Uiso 1 1 calc R U . . .
C10 C 0.3989(2) 0.6924(2) 0.62277(15) 0.0274(7) Uani 1 1 d . . . . .
C11 C 0.3762(2) 0.5913(2) 0.61699(16) 0.0316(8) Uani 1 1 d . . . . .
C12 C 0.3096(2) 0.5554(3) 0.65459(18) 0.0384(9) Uani 1 1 d . . . . .
H12 H 0.2926 0.4873 0.6523 0.046 Uiso 1 1 calc R U . . .
C13 C 0.2677(3) 0.6175(3) 0.69528(18) 0.0417(9) Uani 1 1 d . . . . .
H13 H 0.2225 0.5914 0.7208 0.050 Uiso 1 1 calc R U . . .
C14 C 0.2906(2) 0.7163(3) 0.69937(18) 0.0394(9) Uani 1 1 d . . . . .
H14 H 0.2604 0.7580 0.7273 0.047 Uiso 1 1 calc R U . . .
C15 C 0.3582(2) 0.7569(2) 0.66282(17) 0.0336(8) Uani 1 1 d . . . . .
C16 C 0.3823(3) 0.8669(3) 0.66908(19) 0.0448(10) Uani 1 1 d . . . . .
H16 H 0.4348 0.8805 0.6424 0.054 Uiso 1 1 calc R U . . .
C17 C 0.4153(3) 0.8925(3) 0.7362(2) 0.0550(11) Uani 1 1 d . . . . .
H17A H 0.3671 0.8744 0.7640 0.083 Uiso 1 1 calc R U . . .
H17B H 0.4278 0.9639 0.7395 0.083 Uiso 1 1 calc R U . . .
H17C H 0.4722 0.8554 0.7481 0.083 Uiso 1 1 calc R U . . .
C18 C 0.3005(3) 0.9311(3) 0.6452(2) 0.0669(14) Uani 1 1 d . . . . .
H18A H 0.2849 0.9163 0.6012 0.100 Uiso 1 1 calc R U . . .
H18B H 0.3172 1.0014 0.6498 0.100 Uiso 1 1 calc R U . . .
H18C H 0.2469 0.9168 0.6692 0.100 Uiso 1 1 calc R U . . .
C19 C 0.4214(2) 0.5233(2) 0.57156(18) 0.0366(9) Uani 1 1 d . . . . .
H19 H 0.4517 0.5662 0.5409 0.044 Uiso 1 1 calc R U . . .
C20 C 0.4972(3) 0.4600(3) 0.6054(2) 0.0513(11) Uani 1 1 d . . . . .
H20A H 0.5452 0.5036 0.6248 0.077 Uiso 1 1 calc R U . . .
H20B H 0.5248 0.4160 0.5755 0.077 Uiso 1 1 calc R U . . .
H20C H 0.4700 0.4201 0.6375 0.077 Uiso 1 1 calc R U . . .
C21 C 0.3503(3) 0.4575(3) 0.5352(2) 0.0542(11) Uani 1 1 d . . . . .
H21A H 0.3260 0.4081 0.5632 0.081 Uiso 1 1 calc R U . . .
H21B H 0.3802 0.4235 0.5017 0.081 Uiso 1 1 calc R U . . .
H21C H 0.2993 0.4987 0.5174 0.081 Uiso 1 1 calc R U . . .
C22 C 0.4750(2) 0.8623(2) 0.43162(16) 0.0272(7) Uani 1 1 d . . . . .
C23 C 0.4168(2) 0.9445(2) 0.43323(18) 0.0343(8) Uani 1 1 d . . . . .
H23 H 0.3981 0.9684 0.4719 0.041 Uiso 1 1 calc R U . . .
C24 C 0.3861(3) 0.9914(2) 0.37854(19) 0.0382(9) Uani 1 1 d . . . . .
H24 H 0.3469 1.0480 0.3800 0.046 Uiso 1 1 calc R U . . .
C25 C 0.4113(3) 0.9574(3) 0.3224(2) 0.0449(10) Uani 1 1 d . . . . .
H25 H 0.3892 0.9897 0.2851 0.054 Uiso 1 1 calc R U . . .
C26 C 0.4691(3) 0.8759(3) 0.32018(19) 0.0463(10) Uani 1 1 d . . . . .
H26 H 0.4870 0.8523 0.2812 0.056 Uiso 1 1 calc R U . . .
C27 C 0.5009(3) 0.8286(3) 0.37443(17) 0.0377(9) Uani 1 1 d . . . . .
H27 H 0.5407 0.7727 0.3726 0.045 Uiso 1 1 calc R U . . .
C28 C 0.0786(2) 0.6865(2) 0.50028(19) 0.0362(9) Uani 1 1 d . . . . .
C29 C 0.1031(3) 0.6835(4) 0.5627(2) 0.0619(13) Uani 1 1 d . . . . .
H29 H 0.1607 0.7108 0.5784 0.074 Uiso 1 1 calc R U . . .
C30 C 0.0439(3) 0.6406(4) 0.6035(3) 0.0834(18) Uani 1 1 d . . . . .
H30 H 0.0614 0.6385 0.6468 0.100 Uiso 1 1 calc R U . . .
C31 C -0.0387(3) 0.6016(4) 0.5816(3) 0.0747(17) Uani 1 1 d . . . . .
H31 H -0.0787 0.5727 0.6097 0.090 Uiso 1 1 calc R U . . .
C32 C -0.0647(3) 0.6036(3) 0.5197(3) 0.0626(14) Uani 1 1 d . . . . .
H32 H -0.1225 0.5762 0.5046 0.075 Uiso 1 1 calc R U . . .
C33 C -0.0061(2) 0.6460(3) 0.4788(2) 0.0502(11) Uani 1 1 d . . . . .
H33 H -0.0241 0.6473 0.4356 0.060 Uiso 1 1 calc R U . . .
C34 C 0.1043(2) 0.8569(3) 0.42015(17) 0.0352(8) Uani 1 1 d . . . . .
C35 C 0.0215(3) 0.8916(3) 0.4385(2) 0.0492(11) Uani 1 1 d . . . . .
H35 H -0.0117 0.8543 0.4672 0.059 Uiso 1 1 calc R U . . .
C36 C -0.0143(3) 0.9814(3) 0.4154(2) 0.0619(13) Uani 1 1 d . . . . .
H36 H -0.0719 1.0050 0.4282 0.074 Uiso 1 1 calc R U . . .
C37 C 0.0326(4) 1.0352(3) 0.3746(2) 0.0630(14) Uani 1 1 d . . . . .
H37 H 0.0073 1.0958 0.3585 0.076 Uiso 1 1 calc R U . . .
C38 C 0.1171(4) 1.0022(3) 0.3565(2) 0.0661(14) Uani 1 1 d . . . . .
H38 H 0.1507 1.0405 0.3286 0.079 Uiso 1 1 calc R U . . .
C39 C 0.1522(3) 0.9133(3) 0.3793(2) 0.0557(11) Uani 1 1 d . . . . .
H39 H 0.2102 0.8903 0.3668 0.067 Uiso 1 1 calc R U . . .
C40 C 0.1558(2) 0.6609(3) 0.38115(18) 0.0382(9) Uani 1 1 d . . . . .
C41 C 0.0857(3) 0.6679(3) 0.3342(2) 0.0610(13) Uani 1 1 d . . . . .
H41 H 0.0395 0.7179 0.3358 0.073 Uiso 1 1 calc R U . . .
C42 C 0.0831(4) 0.6016(4) 0.2847(2) 0.0776(16) Uani 1 1 d . . . . .
H42 H 0.0349 0.6063 0.2525 0.093 Uiso 1 1 calc R U . . .
C43 C 0.1496(4) 0.5294(4) 0.2820(2) 0.0694(15) Uani 1 1 d . . . . .
H43 H 0.1472 0.4837 0.2484 0.083 Uiso 1 1 calc R U . . .
C44 C 0.2198(3) 0.5235(3) 0.3280(2) 0.0564(12) Uani 1 1 d . . . . .
H44 H 0.2664 0.4741 0.3258 0.068 Uiso 1 1 calc R U . . .
C45 C 0.2230(3) 0.5883(3) 0.3771(2) 0.0455(10) Uani 1 1 d . . . . .
H45 H 0.2719 0.5834 0.4087 0.055 Uiso 1 1 calc R U . . .
S1 S 0.28999(7) 0.27525(8) 0.73157(5) 0.0466(2) Uani 1 1 d D . . . .
O1 O 0.3352(3) 0.3015(3) 0.67744(19) 0.1000(14) Uani 1 1 d . . . . .
O2 O 0.3170(2) 0.1844(2) 0.76120(15) 0.0619(8) Uani 1 1 d . . . . .
O3 O 0.2746(4) 0.3572(2) 0.77192(18) 0.1239(18) Uani 1 1 d . . . . .
F1 F 0.1424(5) 0.1911(5) 0.6750(4) 0.0929(16) Uani 0.5 1 d . U P A 1
F2 F 0.1255(4) 0.2504(5) 0.7665(4) 0.0848(16) Uani 0.5 1 d . U P A 1
F3 F 0.1355(5) 0.3510(5) 0.6894(4) 0.0886(17) Uani 0.5 1 d . U P A 1
C46 C 0.1690(8) 0.2658(12) 0.7136(7) 0.0855(16) Uani 0.5 1 d D U P A 1
F1' F 0.2022(5) 0.1612(5) 0.6547(3) 0.0872(16) Uani 0.5 1 d . U P A 2
F2' F 0.1170(4) 0.2139(6) 0.7265(5) 0.0885(16) Uani 0.5 1 d . U P A 2
F3' F 0.1499(5) 0.3126(6) 0.6520(4) 0.0915(17) Uani 0.5 1 d . U P A 2
C46' C 0.1874(8) 0.2426(12) 0.6896(7) 0.0856(16) Uani 0.5 1 d D U P A 2

loop_
_atom_site_aniso_label
_atom_site_aniso_U_11
_atom_site_aniso_U_22
_atom_site_aniso_U_33
_atom_site_aniso_U_23
_atom_site_aniso_U_13
_atom_site_aniso_U_12
Au1 0.02305(7) 0.03603(8) 0.02706(9) 0.00318(6) -0.00056(5) -0.00295(5)
P1 0.0238(4) 0.0403(5) 0.0310(5) 0.0011(4) -0.0005(4) -0.0018(4)
N1 0.0252(13) 0.0260(12) 0.0242(16) -0.0016(11) 0.0010(11) -0.0001(11)
C1 0.0267(16) 0.0241(14) 0.0217(18) -0.0027(13) -0.0002(13) -0.0010(13)
C2 0.0280(16) 0.0200(14) 0.026(2) -0.0049(13) 0.0024(14) -0.0008(13)
C3 0.0260(16) 0.0245(15) 0.036(2) -0.0050(14) 0.0049(15) -0.0013(13)
C4 0.0332(19) 0.045(2) 0.048(3) 0.0042(18) 0.0106(18) -0.0005(16)
C5 0.0286(19) 0.058(2) 0.072(4) 0.003(2) 0.013(2) -0.0015(18)
C6 0.0250(18) 0.053(2) 0.064(3) -0.007(2) 0.0002(19) 0.0027(17)
C7 0.0296(18) 0.0379(19) 0.046(2) -0.0091(17) -0.0054(16) 0.0052(15)
C8 0.0276(16) 0.0262(15) 0.034(2) -0.0059(14) -0.0004(14) -0.0009(13)
C9 0.0320(17) 0.0256(15) 0.028(2) -0.0025(13) -0.0021(14) 0.0018(13)
C10 0.0283(16) 0.0328(16) 0.0209(19) 0.0059(14) -0.0002(14) -0.0033(14)
C11 0.0341(18) 0.0338(17) 0.026(2) 0.0038(15) -0.0037(15) -0.0019(15)
C12 0.044(2) 0.0388(19) 0.032(2) 0.0055(16) -0.0012(17) -0.0110(17)
C13 0.042(2) 0.054(2) 0.030(2) 0.0120(18) 0.0083(18) -0.0089(18)
C14 0.040(2) 0.048(2) 0.031(2) 0.0012(17) 0.0118(17) -0.0012(17)
C15 0.0375(18) 0.0369(18) 0.026(2) 0.0037(15) 0.0023(15) -0.0008(15)
C16 0.057(2) 0.0366(19) 0.042(3) -0.0048(17) 0.018(2) -0.0025(18)
C17 0.070(3) 0.048(2) 0.048(3) -0.015(2) 0.014(2) -0.011(2)
C18 0.097(4) 0.042(2) 0.063(4) 0.008(2) 0.016(3) 0.015(2)
C19 0.048(2) 0.0265(16) 0.035(2) 0.0021(15) 0.0055(17) -0.0024(15)
C20 0.059(3) 0.045(2) 0.051(3) 0.0036(19) 0.007(2) 0.0100(19)
C21 0.073(3) 0.040(2) 0.049(3) -0.0135(19) 0.002(2) -0.007(2)
C22 0.0285(17) 0.0249(15) 0.028(2) 0.0040(14) 0.0033(14) -0.0051(13)
C23 0.0377(19) 0.0293(17) 0.036(2) -0.0037(15) 0.0015(16) -0.0006(15)
C24 0.044(2) 0.0258(16) 0.044(3) 0.0028(16) -0.0023(18) 0.0005(15)
C25 0.056(2) 0.039(2) 0.038(3) 0.0077(17) -0.008(2) -0.0097(18)
C26 0.065(3) 0.046(2) 0.028(2) -0.0033(17) 0.006(2) -0.007(2)
C27 0.049(2) 0.0357(18) 0.029(2) -0.0008(16) 0.0101(17) 0.0020(16)
C28 0.0278(17) 0.0366(18) 0.045(3) 0.0044(16) 0.0079(16) 0.0004(15)
C29 0.039(2) 0.097(4) 0.050(3) 0.017(3) 0.007(2) -0.010(2)
C30 0.055(3) 0.137(5) 0.060(4) 0.042(3) 0.019(3) -0.002(3)
C31 0.049(3) 0.074(3) 0.105(5) 0.035(3) 0.035(3) 0.009(2)
C32 0.041(2) 0.045(2) 0.104(5) 0.000(3) 0.023(3) -0.0062(19)
C33 0.033(2) 0.049(2) 0.070(3) -0.007(2) 0.011(2) -0.0040(18)
C34 0.0327(19) 0.0416(19) 0.030(2) -0.0013(16) -0.0066(16) -0.0025(16)
C35 0.046(2) 0.046(2) 0.057(3) 0.008(2) 0.008(2) 0.0047(18)
C36 0.052(3) 0.053(3) 0.081(4) 0.001(2) -0.002(3) 0.013(2)
C37 0.081(3) 0.045(2) 0.058(3) 0.006(2) -0.028(3) 0.003(2)
C38 0.081(3) 0.058(3) 0.058(4) 0.020(2) -0.005(3) -0.008(3)
C39 0.050(2) 0.057(3) 0.061(3) 0.012(2) 0.006(2) 0.001(2)
C40 0.0328(19) 0.043(2) 0.038(2) -0.0021(17) 0.0030(17) -0.0077(16)
C41 0.054(3) 0.073(3) 0.054(3) -0.019(2) -0.011(2) 0.009(2)
C42 0.086(4) 0.097(4) 0.048(3) -0.025(3) -0.014(3) -0.006(3)
C43 0.094(4) 0.064(3) 0.053(4) -0.024(2) 0.031(3) -0.027(3)
C44 0.065(3) 0.045(2) 0.064(4) -0.007(2) 0.034(3) -0.011(2)
C45 0.042(2) 0.045(2) 0.051(3) 0.0011(19) 0.0117(19) -0.0037(18)
S1 0.0440(5) 0.0491(5) 0.0463(7) 0.0048(5) 0.0014(5) -0.0021(4)
O1 0.103(3) 0.090(2) 0.118(4) 0.051(2) 0.079(3) 0.040(2)
O2 0.0606(18) 0.0599(18) 0.064(2) 0.0124(16) -0.0036(16) 0.0079(15)
O3 0.260(6) 0.054(2) 0.058(3) -0.0244(19) 0.015(3) -0.030(3)
F1 0.077(3) 0.102(3) 0.094(4) 0.001(3) -0.033(3) -0.021(3)
F2 0.054(3) 0.111(4) 0.090(4) 0.012(3) 0.009(3) -0.013(3)
F3 0.065(3) 0.099(4) 0.098(4) 0.018(3) -0.022(3) 0.013(3)
C46 0.065(3) 0.097(3) 0.091(4) 0.014(3) -0.018(3) -0.009(2)
F1' 0.081(3) 0.091(3) 0.085(4) -0.017(3) -0.024(3) -0.008(3)
F2' 0.056(3) 0.105(3) 0.103(4) 0.014(3) -0.004(3) -0.015(3)
F3' 0.073(3) 0.103(3) 0.093(4) 0.023(3) -0.033(3) 0.004(3)
C46' 0.065(3) 0.096(3) 0.092(4) 0.013(3) -0.020(3) -0.010(2)

loop_
_atom_type_symbol
_atom_type_description
_atom_type_scat_dispersion_real
_atom_type_scat_dispersion_imag
_atom_type_scat_source
C C 0.0033 0.0016 'International Tables Vol C Tables 4.2.6.8 and 6.1.1.4'
H H 0.0000 0.0000 'International Tables Vol C Tables 4.2.6.8 and 6.1.1.4'
Au Au -2.0133 8.8022 'International Tables Vol C Tables 4.2.6.8 and 6.1.1.4'
F F 0.0171 0.0103 'International Tables Vol C Tables 4.2.6.8 and 6.1.1.4'
N N 0.0061 0.0033 'International Tables Vol C Tables 4.2.6.8 and 6.1.1.4'
O O 0.0106 0.0060 'International Tables Vol C Tables 4.2.6.8 and 6.1.1.4'
P P 0.1023 0.0942 'International Tables Vol C Tables 4.2.6.8 and 6.1.1.4'
S S 0.1246 0.1234 'International Tables Vol C Tables 4.2.6.8 and 6.1.1.4'

loop_
_geom_angle_atom_site_label_1
_geom_angle_atom_site_label_2
_geom_angle_atom_site_label_3
_geom_angle
_geom_angle_site_symmetry_1
_geom_angle_site_symmetry_3
_geom_angle_publ_flag
C1 Au1 P1 174.75(9) . . ?
C28 P1 C40 105.75(17) . . ?
C28 P1 C34 106.59(16) . . ?
C40 P1 C34 104.72(17) . . ?
C28 P1 Au1 113.37(12) . . ?
C40 P1 Au1 111.77(12) . . ?
C34 P1 Au1 113.93(11) . . ?
C9 N1 C1 124.0(3) . . ?
C9 N1 C10 118.2(3) . . ?
C1 N1 C10 117.8(2) . . ?
C2 C1 N1 116.9(3) . . ?
C2 C1 Au1 122.1(2) . . ?
N1 C1 Au1 120.8(2) . . ?
C1 C2 C3 121.5(3) . . ?
C1 C2 C22 117.4(3) . . ?
C3 C2 C22 121.2(3) . . ?
C8 C3 C4 118.2(3) . . ?
C8 C3 C2 118.2(3) . . ?
C4 C3 C2 123.6(3) . . ?
C5 C4 C3 119.8(4) . . ?
C5 C4 H4 120.1 . . ?
C3 C4 H4 120.1 . . ?
C4 C5 C6 121.8(4) . . ?
C4 C5 H5 119.1 . . ?
C6 C5 H5 119.1 . . ?
C7 C6 C5 120.3(3) . . ?
C7 C6 H6 119.8 . . ?
C5 C6 H6 119.8 . . ?
C6 C7 C8 119.3(4) . . ?
C6 C7 H7 120.3 . . ?
C8 C7 H7 120.3 . . ?
C9 C8 C3 118.9(3) . . ?
C9 C8 C7 120.5(3) . . ?
C3 C8 C7 120.6(3) . . ?
N1 C9 C8 120.5(3) . . ?
N1 C9 H9 119.8 . . ?
C8 C9 H9 119.8 . . ?
C15 C10 C11 123.8(3) . . ?
C15 C10 N1 118.3(3) . . ?
C11 C10 N1 117.9(3) . . ?
C12 C11 C10 116.9(3) . . ?
C12 C11 C19 120.8(3) . . ?
C10 C11 C19 122.2(3) . . ?
C13 C12 C11 120.9(3) . . ?
C13 C12 H12 119.6 . . ?
C11 C12 H12 119.6 . . ?
C14 C13 C12 120.8(3) . . ?
C14 C13 H13 119.6 . . ?
C12 C13 H13 119.6 . . ?
C13 C14 C15 120.9(4) . . ?
C13 C14 H14 119.5 . . ?
C15 C14 H14 119.5 . . ?
C10 C15 C14 116.6(3) . . ?
C10 C15 C16 124.1(3) . . ?
C14 C15 C16 119.4(3) . . ?
C18 C16 C15 110.7(3) . . ?
C18 C16 C17 112.1(3) . . ?
C15 C16 C17 110.9(3) . . ?
C18 C16 H16 107.7 . . ?
C15 C16 H16 107.7 . . ?
C17 C16 H16 107.7 . . ?
C16 C17 H17A 109.5 . . ?
C16 C17 H17B 109.5 . . ?
H17A C17 H17B 109.5 . . ?
C16 C17 H17C 109.5 . . ?
H17A C17 H17C 109.5 . . ?
H17B C17 H17C 109.5 . . ?
C16 C18 H18A 109.5 . . ?
C16 C18 H18B 109.5 . . ?
H18A C18 H18B 109.5 . . ?
C16 C18 H18C 109.5 . . ?
H18A C18 H18C 109.5 . . ?
H18B C18 H18C 109.5 . . ?
C11 C19 C20 110.6(3) . . ?
C11 C19 C21 112.1(3) . . ?
C20 C19 C21 110.8(3) . . ?
C11 C19 H19 107.7 . . ?
C20 C19 H19 107.7 . . ?
C21 C19 H19 107.7 . . ?
C19 C20 H20A 109.5 . . ?
C19 C20 H20B 109.5 . . ?
H20A C20 H20B 109.5 . . ?
C19 C20 H20C 109.5 . . ?
H20A C20 H20C 109.5 . . ?
H20B C20 H20C 109.5 . . ?
C19 C21 H21A 109.5 . . ?
C19 C21 H21B 109.5 . . ?
H21A C21 H21B 109.5 . . ?
C19 C21 H21C 109.5 . . ?
H21A C21 H21C 109.5 . . ?
H21B C21 H21C 109.5 . . ?
C27 C22 C23 118.8(3) . . ?
C27 C22 C2 121.8(3) . . ?
C23 C22 C2 119.4(3) . . ?
C24 C23 C22 120.0(3) . . ?
C24 C23 H23 120.0 . . ?
C22 C23 H23 120.0 . . ?
C25 C24 C23 120.8(3) . . ?
C25 C24 H24 119.6 . . ?
C23 C24 H24 119.6 . . ?
C24 C25 C26 119.7(4) . . ?
C24 C25 H25 120.2 . . ?
C26 C25 H25 120.2 . . ?
C25 C26 C27 120.2(4) . . ?
C25 C26 H26 119.9 . . ?
C27 C26 H26 119.9 . . ?
C26 C27 C22 120.4(3) . . ?
C26 C27 H27 119.8 . . ?
C22 C27 H27 119.8 . . ?
C29 C28 C33 118.6(4) . . ?
C29 C28 P1 118.9(3) . . ?
C33 C28 P1 122.5(3) . . ?
C28 C29 C30 120.2(4) . . ?
C28 C29 H29 119.9 . . ?
C30 C29 H29 119.9 . . ?
C31 C30 C29 120.3(5) . . ?
C31 C30 H30 119.8 . . ?
C29 C30 H30 119.8 . . ?
C30 C31 C32 120.6(5) . . ?
C30 C31 H31 119.7 . . ?
C32 C31 H31 119.7 . . ?
C31 C32 C33 119.4(4) . . ?
C31 C32 H32 120.3 . . ?
C33 C32 H32 120.3 . . ?
C32 C33 C28 120.9(5) . . ?
C32 C33 H33 119.6 . . ?
C28 C33 H33 119.6 . . ?
C35 C34 C39 118.9(3) . . ?
C35 C34 P1 123.5(3) . . ?
C39 C34 P1 117.6(3) . . ?
C34 C35 C36 120.2(4) . . ?
C34 C35 H35 119.9 . . ?
C36 C35 H35 119.9 . . ?
C37 C36 C35 120.4(4) . . ?
C37 C36 H36 119.8 . . ?
C35 C36 H36 119.8 . . ?
C36 C37 C38 120.2(4) . . ?
C36 C37 H37 119.9 . . ?
C38 C37 H37 119.9 . . ?
C39 C38 C37 119.3(4) . . ?
C39 C38 H38 120.3 . . ?
C37 C38 H38 120.3 . . ?
C38 C39 C34 121.0(4) . . ?
C38 C39 H39 119.5 . . ?
C34 C39 H39 119.5 . . ?
C45 C40 C41 118.9(4) . . ?
C45 C40 P1 120.0(3) . . ?
C41 C40 P1 121.1(3) . . ?
C40 C41 C42 119.8(4) . . ?
C40 C41 H41 120.1 . . ?
C42 C41 H41 120.1 . . ?
C43 C42 C41 120.3(5) . . ?
C43 C42 H42 119.8 . . ?
C41 C42 H42 119.8 . . ?
C44 C43 C42 119.8(4) . . ?
C44 C43 H43 120.1 . . ?
C42 C43 H43 120.1 . . ?
C43 C44 C45 120.4(4) . . ?
C43 C44 H44 119.8 . . ?
C45 C44 H44 119.8 . . ?
C44 C45 C40 120.8(4) . . ?
C44 C45 H45 119.6 . . ?
C40 C45 H45 119.6 . . ?
O1 S1 O2 117.1(2) . . ?
O1 S1 O3 114.0(2) . . ?
O2 S1 O3 116.0(2) . . ?
O1 S1 C46' 93.4(5) . . ?
O2 S1 C46' 102.4(5) . . ?
O3 S1 C46' 110.4(5) . . ?
O1 S1 C46 110.0(6) . . ?
O2 S1 C46 105.9(6) . . ?
O3 S1 C46 89.7(5) . . ?
F3 C46 F1 108.7(10) . . ?
F3 C46 F2 106.4(11) . . ?
F1 C46 F2 106.0(12) . . ?
F3 C46 S1 110.5(10) . . ?
F1 C46 S1 115.2(10) . . ?
F2 C46 S1 109.6(9) . . ?
F3' C46' F1' 108.0(11) . . ?
F3' C46' F2' 105.2(9) . . ?
F1' C46' F2' 104.1(11) . . ?
F3' C46' S1 115.7(10) . . ?
F1' C46' S1 109.4(9) . . ?
F2' C46' S1 113.8(10) . . ?

loop_
_geom_bond_atom_site_label_1
_geom_bond_atom_site_label_2
_geom_bond_distance
_geom_bond_site_symmetry_2
_geom_bond_publ_flag
Au1 C1 2.043(3) . ?
Au1 P1 2.2754(8) . ?
P1 C28 1.808(4) . ?
P1 C40 1.817(4) . ?
P1 C34 1.822(3) . ?
N1 C9 1.335(4) . ?
N1 C1 1.389(4) . ?
N1 C10 1.467(4) . ?
C1 C2 1.385(4) . ?
C2 C3 1.428(4) . ?
C2 C22 1.494(4) . ?
C3 C8 1.412(5) . ?
C3 C4 1.416(5) . ?
C4 C5 1.364(5) . ?
C4 H4 0.9500 . ?
C5 C6 1.400(6) . ?
C5 H5 0.9500 . ?
C6 C7 1.358(5) . ?
C6 H6 0.9500 . ?
C7 C8 1.421(4) . ?
C7 H7 0.9500 . ?
C8 C9 1.398(5) . ?
C9 H9 0.9500 . ?
C10 C15 1.384(5) . ?
C10 C11 1.403(4) . ?
C11 C12 1.387(5) . ?
C11 C19 1.520(5) . ?
C12 C13 1.381(5) . ?
C12 H12 0.9500 . ?
C13 C14 1.373(5) . ?
C13 H13 0.9500 . ?
C14 C15 1.407(5) . ?
C14 H14 0.9500 . ?
C15 C16 1.525(5) . ?
C16 C18 1.524(6) . ?
C16 C17 1.531(5) . ?
C16 H16 1.0000 . ?
C17 H17A 0.9800 . ?
C17 H17B 0.9800 . ?
C17 H17C 0.9800 . ?
C18 H18A 0.9800 . ?
C18 H18B 0.9800 . ?
C18 H18C 0.9800 . ?
C19 C20 1.532(5) . ?
C19 C21 1.531(5) . ?
C19 H19 1.0000 . ?
C20 H20A 0.9800 . ?
C20 H20B 0.9800 . ?
C20 H20C 0.9800 . ?
C21 H21A 0.9800 . ?
C21 H21B 0.9800 . ?
C21 H21C 0.9800 . ?
C22 C27 1.389(5) . ?
C22 C23 1.392(4) . ?
C23 C24 1.383(5) . ?
C23 H23 0.9500 . ?
C24 C25 1.367(5) . ?
C24 H24 0.9500 . ?
C25 C26 1.381(5) . ?
C25 H25 0.9500 . ?
C26 C27 1.382(5) . ?
C26 H26 0.9500 . ?
C27 H27 0.9500 . ?
C28 C29 1.369(6) . ?
C28 C33 1.391(5) . ?
C29 C30 1.393(6) . ?
C29 H29 0.9500 . ?
C30 C31 1.358(7) . ?
C30 H30 0.9500 . ?
C31 C32 1.362(7) . ?
C31 H31 0.9500 . ?
C32 C33 1.385(6) . ?
C32 H32 0.9500 . ?
C33 H33 0.9500 . ?
C34 C35 1.369(5) . ?
C34 C39 1.384(5) . ?
C35 C36 1.393(5) . ?
C35 H35 0.9500 . ?
C36 C37 1.357(6) . ?
C36 H36 0.9500 . ?
C37 C38 1.380(6) . ?
C37 H37 0.9500 . ?
C38 C39 1.378(6) . ?
C38 H38 0.9500 . ?
C39 H39 0.9500 . ?
C40 C45 1.385(5) . ?
C40 C41 1.386(5) . ?
C41 C42 1.389(6) . ?
C41 H41 0.9500 . ?
C42 C43 1.371(7) . ?
C42 H42 0.9500 . ?
C43 C44 1.370(7) . ?
C43 H43 0.9500 . ?
C44 C45 1.371(6) . ?
C44 H44 0.9500 . ?
C45 H45 0.9500 . ?
S1 O1 1.420(3) . ?
S1 O2 1.421(3) . ?
S1 O3 1.431(4) . ?
S1 C46' 1.739(12) . ?
S1 C46 1.769(11) . ?
F1 C46 1.344(15) . ?
F2 C46 1.355(17) . ?
F3 C46 1.336(15) . ?
F1' C46' 1.354(15) . ?
F2' C46' 1.390(16) . ?
F3' C46' 1.332(15) . ?

loop_
_geom_hbond_atom_site_label_D
_geom_hbond_atom_site_label_H
_geom_hbond_atom_site_label_A
_geom_hbond_distance_DH
_geom_hbond_distance_HA
_geom_hbond_distance_DA
_geom_hbond_angle_DHA
_geom_hbond_site_symmetry_A
C33 H33 F3' 0.95 2.59 3.431(8) 148.3 3_566
C9 H9 O2 0.95 2.49 3.345(5) 150.0 2_656
C33 H33 F3' 0.95 2.59 3.431(8) 148.3 3_566
C9 H9 O2 0.95 2.49 3.345(5) 150.0 2_656
C33 H33 F3' 0.95 2.59 3.431(8) 148.3 3_566
C9 H9 O2 0.95 2.49 3.345(5) 150.0 2_656
C9 H9 O2 0.95 2.49 3.345(5) 150.0 2_656
C9 H9 O2 0.95 2.49 3.345(5) 150.0 2_656
C33 H33 F3' 0.95 2.59 3.431(8) 148.3 3_566

loop_
_geom_torsion_atom_site_label_1
_geom_torsion_atom_site_label_2
_geom_torsion_atom_site_label_3
_geom_torsion_atom_site_label_4
_geom_torsion
_geom_torsion_site_symmetry_1
_geom_torsion_site_symmetry_2
_geom_torsion_site_symmetry_3
_geom_torsion_site_symmetry_4
_geom_torsion_publ_flag
C9 N1 C1 C2 -2.3(4) . . . . ?
C10 N1 C1 C2 178.1(3) . . . . ?
C9 N1 C1 Au1 171.9(2) . . . . ?
C10 N1 C1 Au1 -7.7(4) . . . . ?
N1 C1 C2 C3 3.3(4) . . . . ?
Au1 C1 C2 C3 -170.8(2) . . . . ?
N1 C1 C2 C22 -175.7(3) . . . . ?
Au1 C1 C2 C22 10.2(4) . . . . ?
C1 C2 C3 C8 -1.3(4) . . . . ?
C22 C2 C3 C8 177.6(3) . . . . ?
C1 C2 C3 C4 179.2(3) . . . . ?
C22 C2 C3 C4 -1.9(5) . . . . ?
C8 C3 C4 C5 -0.1(5) . . . . ?
C2 C3 C4 C5 179.4(3) . . . . ?
C3 C4 C5 C6 0.8(6) . . . . ?
C4 C5 C6 C7 -0.8(6) . . . . ?
C5 C6 C7 C8 0.0(5) . . . . ?
C4 C3 C8 C9 177.7(3) . . . . ?
C2 C3 C8 C9 -1.8(4) . . . . ?
C4 C3 C8 C7 -0.7(5) . . . . ?
C2 C3 C8 C7 179.8(3) . . . . ?
C6 C7 C8 C9 -177.6(3) . . . . ?
C6 C7 C8 C3 0.7(5) . . . . ?
C1 N1 C9 C8 -0.8(4) . . . . ?
C10 N1 C9 C8 178.8(3) . . . . ?
C3 C8 C9 N1 2.9(4) . . . . ?
C7 C8 C9 N1 -178.7(3) . . . . ?
C9 N1 C10 C15 92.9(3) . . . . ?
C1 N1 C10 C15 -87.5(4) . . . . ?
C9 N1 C10 C11 -87.6(4) . . . . ?
C1 N1 C10 C11 92.0(3) . . . . ?
C15 C10 C11 C12 -0.7(5) . . . . ?
N1 C10 C11 C12 179.8(3) . . . . ?
C15 C10 C11 C19 178.9(3) . . . . ?
N1 C10 C11 C19 -0.6(5) . . . . ?
C10 C11 C12 C13 0.5(5) . . . . ?
C19 C11 C12 C13 -179.2(3) . . . . ?
C11 C12 C13 C14 0.3(6) . . . . ?
C12 C13 C14 C15 -0.8(6) . . . . ?
C11 C10 C15 C14 0.3(5) . . . . ?
N1 C10 C15 C14 179.7(3) . . . . ?
C11 C10 C15 C16 -179.7(3) . . . . ?
N1 C10 C15 C16 -0.3(5) . . . . ?
C13 C14 C15 C10 0.5(5) . . . . ?
C13 C14 C15 C16 -179.5(4) . . . . ?
C10 C15 C16 C18 112.8(4) . . . . ?
C14 C15 C16 C18 -67.2(5) . . . . ?
C10 C15 C16 C17 -122.2(4) . . . . ?
C14 C15 C16 C17 57.8(5) . . . . ?
C12 C11 C19 C20 -79.2(4) . . . . ?
C10 C11 C19 C20 101.2(4) . . . . ?
C12 C11 C19 C21 45.0(5) . . . . ?
C10 C11 C19 C21 -134.6(3) . . . . ?
C1 C2 C22 C27 -118.8(3) . . . . ?
C3 C2 C22 C27 62.1(4) . . . . ?
C1 C2 C22 C23 60.4(4) . . . . ?
C3 C2 C22 C23 -118.7(3) . . . . ?
C27 C22 C23 C24 -0.3(5) . . . . ?
C2 C22 C23 C24 -179.5(3) . . . . ?
C22 C23 C24 C25 0.8(5) . . . . ?
C23 C24 C25 C26 -0.8(5) . . . . ?
C24 C25 C26 C27 0.3(6) . . . . ?
C25 C26 C27 C22 0.1(5) . . . . ?
C23 C22 C27 C26 -0.1(5) . . . . ?
C2 C22 C27 C26 179.0(3) . . . . ?
C40 P1 C28 C29 138.3(3) . . . . ?
C34 P1 C28 C29 -110.6(3) . . . . ?
Au1 P1 C28 C29 15.5(4) . . . . ?
C40 P1 C28 C33 -41.0(3) . . . . ?
C34 P1 C28 C33 70.1(3) . . . . ?
Au1 P1 C28 C33 -163.8(3) . . . . ?
C33 C28 C29 C30 0.0(7) . . . . ?
P1 C28 C29 C30 -179.3(4) . . . . ?
C28 C29 C30 C31 -0.2(8) . . . . ?
C29 C30 C31 C32 0.2(8) . . . . ?
C30 C31 C32 C33 -0.1(7) . . . . ?
C31 C32 C33 C28 -0.1(6) . . . . ?
C29 C28 C33 C32 0.1(6) . . . . ?
P1 C28 C33 C32 179.5(3) . . . . ?
C28 P1 C34 C35 2.4(4) . . . . ?
C40 P1 C34 C35 114.2(3) . . . . ?
Au1 P1 C34 C35 -123.4(3) . . . . ?
C28 P1 C34 C39 -179.9(3) . . . . ?
C40 P1 C34 C39 -68.1(3) . . . . ?
Au1 P1 C34 C39 54.3(3) . . . . ?
C39 C34 C35 C36 1.2(6) . . . . ?
P1 C34 C35 C36 178.8(3) . . . . ?
C34 C35 C36 C37 -0.2(7) . . . . ?
C35 C36 C37 C38 -1.1(7) . . . . ?
C36 C37 C38 C39 1.3(7) . . . . ?
C37 C38 C39 C34 -0.2(7) . . . . ?
C35 C34 C39 C38 -1.0(6) . . . . ?
P1 C34 C39 C38 -178.8(4) . . . . ?
C28 P1 C40 C45 -96.2(3) . . . . ?
C34 P1 C40 C45 151.4(3) . . . . ?
Au1 P1 C40 C45 27.6(3) . . . . ?
C28 P1 C40 C41 81.2(4) . . . . ?
C34 P1 C40 C41 -31.2(4) . . . . ?
Au1 P1 C40 C41 -155.0(3) . . . . ?
C45 C40 C41 C42 1.0(7) . . . . ?
P1 C40 C41 C42 -176.4(4) . . . . ?
C40 C41 C42 C43 -0.2(8) . . . . ?
C41 C42 C43 C44 -0.8(8) . . . . ?
C42 C43 C44 C45 0.9(7) . . . . ?
C43 C44 C45 C40 -0.1(6) . . . . ?
C41 C40 C45 C44 -0.9(6) . . . . ?
P1 C40 C45 C44 176.6(3) . . . . ?
O1 S1 C46 F3 -57.1(11) . . . . ?
O2 S1 C46 F3 175.5(8) . . . . ?
O3 S1 C46 F3 58.4(10) . . . . ?
C46' S1 C46 F3 -101(3) . . . . ?
O1 S1 C46 F1 66.5(13) . . . . ?
O2 S1 C46 F1 -60.9(13) . . . . ?
O3 S1 C46 F1 -177.9(12) . . . . ?
C46' S1 C46 F1 23.1(17) . . . . ?
O1 S1 C46 F2 -174.0(8) . . . . ?
O2 S1 C46 F2 58.6(10) . . . . ?
O3 S1 C46 F2 -58.5(9) . . . . ?
C46' S1 C46 F2 143(3) . . . . ?
O1 S1 C46' F3' -55.5(11) . . . . ?
O2 S1 C46' F3' -174.2(9) . . . . ?
O3 S1 C46' F3' 61.7(12) . . . . ?
C46 S1 C46' F3' 84(3) . . . . ?
O1 S1 C46' F1' 66.7(10) . . . . ?
O2 S1 C46' F1' -52.0(10) . . . . ?
O3 S1 C46' F1' -176.1(8) . . . . ?
C46 S1 C46' F1' -154(3) . . . . ?
O1 S1 C46' F2' -177.4(10) . . . . ?
O2 S1 C46' F2' 63.9(11) . . . . ?
O3 S1 C46' F2' -60.3(11) . . . . ?
C46 S1 C46' F2' -37.8(19) . . . . ?
